data_2015408
loop_
_publ_author_name
'Pospieszna-Markiewicz, Izabela'
'Radecka-Paryzek, Wanda'
'Kubicki, Maciej'

_publ_section_title
;
 Cadaverinium dichloride: a case of centro--non-centrosymmetric
 ambiguity
;
_journal_coeditor_code DN3013
_journal_issue 7
_journal_name_full 'Acta Crystallographica Section C'
_journal_page_first o399
_journal_page_last o401
_journal_paper_doi 10.1107/S0108270106018397
_journal_volume 62
_journal_year 2006
_chemical_formula_iupac 'C5 H16 N2 2+ , 2Cl -'
_chemical_formula_moiety 'C5 H16 N2 2+ , 2Cl -'
_chemical_formula_sum 'C5 H16 Cl2 N2'
_chemical_formula_weight 175.10
_chemical_name_common 'cadaverinium dichloride'
_chemical_name_systematic
;
Pentane-1,5-diammonium dichloride
;
_space_group_IT_number 55
_symmetry_cell_setting orthorhombic
_symmetry_space_group_name_Hall '-P 2 2ab'
_symmetry_space_group_name_H-M 'P b a m'
_atom_sites_solution_hydrogens geom
_atom_sites_solution_primary direct
_atom_sites_solution_secondary difmap
_audit_creation_method SHELXL97
_cell_angle_alpha 90.00
_cell_angle_beta 90.00
_cell_angle_gamma 90.00
_cell_formula_units_Z 4
_cell_length_a 11.9697(13)
_cell_length_b 18.180(2)
_cell_length_c 4.4626(5)
_cell_measurement_reflns_used 2608
_cell_measurement_temperature 295.0(10)
_cell_measurement_theta_max 22
_cell_measurement_theta_min 4
_cell_volume 971.10(19)
_computing_cell_refinement 'CrysAlis CCD'
_computing_data_collection 'CrysAlis CCD (Oxford Diffraction, 2002)'
_computing_data_reduction 'CrysAlis RED (Oxford Diffraction, 2002)'
_computing_molecular_graphics 'Stereochemical Workstation Operation Manual (Siemens, 1989)'
_computing_publication_material SHELXL97
_computing_structure_refinement 'SHELXL97 (Sheldrick, 1997)'
_computing_structure_solution 'SHELXS97 (Sheldrick, 1997)'
_diffrn_ambient_temperature 295.0(10)
_diffrn_measured_fraction_theta_full 0.997
_diffrn_measured_fraction_theta_max 0.943
_diffrn_measurement_device_type 'Kuma KM4 CCD four-circle'
_diffrn_measurement_method \w
_diffrn_radiation_monochromator graphite
_diffrn_radiation_source 'fine-focus sealed tube'
_diffrn_radiation_type MoK\a
_diffrn_radiation_wavelength 0.71073
_diffrn_reflns_av_R_equivalents 0.0302
_diffrn_reflns_av_sigmaI/netI 0.0242
_diffrn_reflns_limit_h_max 16
_diffrn_reflns_limit_h_min -14
_diffrn_reflns_limit_k_max 21
_diffrn_reflns_limit_k_min -23
_diffrn_reflns_limit_l_max 6
_diffrn_reflns_limit_l_min -4
_diffrn_reflns_number 5851
_diffrn_reflns_theta_full 25.00
_diffrn_reflns_theta_max 29.14
_diffrn_reflns_theta_min 2.81
_exptl_absorpt_coefficient_mu 0.602
_exptl_absorpt_correction_type none
_exptl_crystal_colour colourless
_exptl_crystal_density_diffrn 1.198
_exptl_crystal_density_method 'not measured'
_exptl_crystal_description prism
_exptl_crystal_F_000 376
_exptl_crystal_size_max 0.35
_exptl_crystal_size_mid 0.2
_exptl_crystal_size_min 0.12
_refine_diff_density_max 0.428
_refine_diff_density_min -0.225
_refine_ls_extinction_method none
_refine_ls_goodness_of_fit_ref 1.061
_refine_ls_hydrogen_treatment mixed
_refine_ls_matrix_type full
_refine_ls_number_parameters 79
_refine_ls_number_reflns 1386
_refine_ls_number_restraints 0
_refine_ls_restrained_S_all 1.061
_refine_ls_R_factor_all 0.0501
_refine_ls_R_factor_gt 0.0368
_refine_ls_shift/su_max 0.001
_refine_ls_shift/su_mean 0.000
_refine_ls_structure_factor_coef Fsqd
_refine_ls_weighting_details 'calc w = 1/[\s^2^(Fo^2^)+(0.07P)^2^] where P=(Fo^2^+2Fc^2^)/3'
_refine_ls_weighting_scheme calc
_refine_ls_wR_factor_gt 0.1000
_refine_ls_wR_factor_ref 0.1086
_reflns_number_gt 1079
_reflns_number_total 1386
_reflns_threshold_expression I>2\s(I)
_cod_data_source_file dn3013.cif
_cod_data_source_block I
_cod_database_code 2015408
_cod_database_fobs_code 2015408

loop_
_symmetry_equiv_pos_as_xyz
'x, y, z'
'-x, -y, z'
'x+1/2, -y+1/2, -z'
'-x+1/2, y+1/2, -z'
'-x, -y, -z'
'x, y, -z'
'-x-1/2, y-1/2, z'
'x-1/2, -y-1/2, z'

loop_
_atom_site_type_symbol
_atom_site_label
_atom_site_fract_x
_atom_site_fract_y
_atom_site_fract_z
_atom_site_U_iso_or_equiv
_atom_site_adp_type
_atom_site_calc_flag
_atom_site_refinement_flags
_atom_site_occupancy
N N1 0.83570(15) 0.41648(10) 0.0000 0.0455(4) Uani d S 1
H H1A 0.9031 0.4035 -0.0655 0.073(7) Uiso calc PR 0.50
H H1B 0.7837 0.3975 -0.1199 0.073(7) Uiso calc PR 0.50
H H1C 0.8259 0.3996 0.1854 0.073(7) Uiso calc PR 0.50
C C2 0.8264(2) 0.49758(12) 0.0000 0.0511(6) Uani d S 1
H H2 0.8641(15) 0.5140(10) 0.172(5) 0.070(6) Uiso d . 1
C C3 0.7094(2) 0.52425(13) 0.0000 0.0535(6) Uani d S 1
H H3 0.6711(14) 0.5031(11) 0.172(5) 0.074(7) Uiso d . 1
C C4 0.7013(2) 0.60809(13) 0.0000 0.0492(5) Uani d S 1
H H4 0.7470(16) 0.6291(10) 0.161(5) 0.080(7) Uiso d . 1
C C5 0.5830(2) 0.63572(13) 0.0000 0.0531(6) Uani d S 1
H H5 0.5415(17) 0.6152(12) 0.168(6) 0.081(7) Uiso d . 1
C C6 0.5761(2) 0.71865(13) 0.0000 0.0496(5) Uani d S 1
H H6 0.6085(16) 0.7386(11) 0.182(5) 0.073(6) Uiso d . 1
N N7 0.45874(16) 0.74487(11) 0.0000 0.0470(5) Uani d S 1
H H7A 0.4562 0.7907 0.0700 0.073(8) Uiso calc PR 0.50
H H7B 0.4176 0.7157 0.1161 0.073(8) Uiso calc PR 0.50
H H7C 0.4321 0.7439 -0.1861 0.073(8) Uiso calc PR 0.50
Cl Cl1 0.31659(6) 0.66177(4) 0.5000 0.0638(2) Uani d S 1
Cl Cl2 0.48078(4) 0.87194(3) 0.5000 0.04160(19) Uani d S 1

loop_
_atom_site_aniso_label
_atom_site_aniso_U_11
_atom_site_aniso_U_22
_atom_site_aniso_U_33
_atom_site_aniso_U_12
_atom_site_aniso_U_13
_atom_site_aniso_U_23
N1 0.0456(10) 0.0408(10) 0.0501(11) 0.0035(8) 0.000 0.000
C2 0.0490(14) 0.0366(12) 0.0678(17) -0.0016(9) 0.000 0.000
C3 0.0470(14) 0.0409(11) 0.0726(17) 0.0023(10) 0.000 0.000
C4 0.0434(12) 0.0410(11) 0.0632(15) 0.0020(10) 0.000 0.000
C5 0.0479(13) 0.0419(12) 0.0696(17) 0.0028(10) 0.000 0.000
C6 0.0455(13) 0.0398(12) 0.0634(15) 0.0039(9) 0.000 0.000
N7 0.0473(11) 0.0423(10) 0.0512(11) 0.0024(8) 0.000 0.000
Cl1 0.0619(4) 0.0873(5) 0.0422(3) -0.0366(3) 0.000 0.000
Cl2 0.0441(3) 0.0430(3) 0.0376(3) 0.00063(19) 0.000 0.000

loop_
_atom_type_symbol
_atom_type_description
_atom_type_scat_dispersion_real
_atom_type_scat_dispersion_imag
_atom_type_scat_source
C C 0.0033 0.0016 'International Tables Vol C Tables 4.2.6.8 and 6.1.1.4'
H H 0.0000 0.0000 'International Tables Vol C Tables 4.2.6.8 and 6.1.1.4'
N N 0.0061 0.0033 'International Tables Vol C Tables 4.2.6.8 and 6.1.1.4'
Cl Cl 0.1484 0.1585 'International Tables Vol C Tables 4.2.6.8 and 6.1.1.4'

loop_
_geom_angle_atom_site_label_1
_geom_angle_atom_site_label_2
_geom_angle_atom_site_label_3
_geom_angle
_geom_angle_publ_flag
C2 N1 H1A 109.5 ?
C2 N1 H1B 109.5 ?
H1A N1 H1B 109.5 ?
C2 N1 H1C 109.5 ?
H1A N1 H1C 109.5 ?
H1B N1 H1C 109.5 ?
N1 C2 C3 113.4(2) y
N1 C2 H2 106.0(10) ?
C3 C2 H2 111.0(10) ?
C2 C3 C4 112.7(2) y
C2 C3 H3 108.0(10) ?
C4 C3 H3 111.0(10) ?
C5 C4 C3 113.1(2) y
C5 C4 H4 113.0(10) ?
C3 C4 H4 111.0(10) ?
C4 C5 C6 112.6(2) y
C4 C5 H5 111.0(10) ?
C6 C5 H5 111.0(10) ?
N7 C6 C5 111.8(2) y
N7 C6 H6 105.0(10) ?
C5 C6 H6 111.0(10) ?
C6 N7 H7A 109.5 ?
C6 N7 H7B 109.5 ?
H7A N7 H7B 109.5 ?
C6 N7 H7C 109.5 ?
H7A N7 H7C 109.5 ?
H7B N7 H7C 109.5 ?

loop_
_geom_bond_atom_site_label_1
_geom_bond_atom_site_label_2
_geom_bond_distance
_geom_bond_publ_flag
N1 C2 1.479(3) y
N1 H1A 0.8900 ?
N1 H1B 0.8900 ?
N1 H1C 0.8900 ?
C2 C3 1.482(3) y
C2 H2 0.94(2) ?
C3 C4 1.527(3) y
C3 H3 0.97(2) ?
C4 C5 1.503(4) y
C4 H4 0.98(2) ?
C5 C6 1.510(3) y
C5 H5 0.97(2) ?
C6 N7 1.484(3) y
C6 H6 0.97(2) ?
N7 H7A 0.8900 ?
N7 H7B 0.8900 ?
N7 H7C 0.8900 ?

loop_
_geom_hbond_atom_site_label_D
_geom_hbond_atom_site_label_H
_geom_hbond_atom_site_label_A
_geom_hbond_site_symmetry_A
_geom_hbond_distance_DH
_geom_hbond_distance_HA
_geom_hbond_distance_DA
_geom_hbond_angle_DHA
N1 H1C Cl1 5_666 0.89 2.48 3.2133(14) 140.7
N1 H1B Cl1 5_665 0.89 2.34 3.2133(14) 166.5
N1 H1C Cl2 7_755 0.89 2.75 3.2342(13) 115.2
N1 H1A Cl2 7_754 0.89 2.45 3.2342(13) 146.6
C2 H2 Cl2 3_566 0.94(2) 2.90(2) 3.7446(19) 150.8(15)
C4 H4 Cl2 3_566 0.98(2) 3.18(2) 4.037(2) 146.9(14)
C5 H5 Cl1 . 0.97(2) 3.19(2) 3.920(2) 133.4(16)
C6 H6 Cl2 . 0.97(2) 3.20(2) 3.7480(18) 117.6(13)
N7 H7B Cl1 . 0.89 2.31 3.1869(14) 166.5
N7 H7C Cl1 1_554 0.89 2.47 3.1869(14) 137.9
N7 H7A Cl2 . 0.89 2.44 3.2225(15) 147.0
N7 H7C Cl2 1_554 0.89 2.78 3.2225(15) 112.3

loop_
_geom_torsion_atom_site_label_1
_geom_torsion_atom_site_label_2
_geom_torsion_atom_site_label_3
_geom_torsion_atom_site_label_4
_geom_torsion
N1 C2 C3 C4 180.0
C2 C3 C4 C5 180.0
C3 C4 C5 C6 180.0
C4 C5 C6 N7 180.0
